data_1514733
loop_
_publ_author_name
'Hill, Michael S.'
'Liptrot, David J.'
'MacDougall, Dugald J.'
'Mahon, Mary F.'
'Robinson, Thomas P.'

_publ_section_title
;
 Hetero-dehydrocoupling of silanes and amines by heavier alkaline earth
 catalysis
;
_journal_issue 11
_journal_name_full 'Chemical Science'
_journal_page_first 4212
_journal_paper_doi 10.1039/c3sc51797g
_journal_volume 4
_journal_year 2013
_chemical_formula_sum 'C38 H58 Mg N2 O2 Si'
_chemical_formula_weight 627.26
_chemical_name_systematic
; 
 ? 
;
_space_group_IT_number 2
_symmetry_cell_setting triclinic
_symmetry_space_group_name_Hall '-P 1'
_symmetry_space_group_name_H-M 'P -1'
_atom_sites_solution_hydrogens geom
_atom_sites_solution_primary direct
_atom_sites_solution_secondary difmap
_audit_creation_method SHELXL-97
_cell_angle_alpha 96.759(2)
_cell_angle_beta 90.610(2)
_cell_angle_gamma 90.961(2)
_cell_formula_units_Z 2
_cell_length_a 11.2940(4)
_cell_length_b 12.1680(4)
_cell_length_c 13.6040(4)
_cell_measurement_reflns_used 15834
_cell_measurement_temperature 150(2)
_cell_measurement_theta_max 27.485
_cell_measurement_theta_min 2.910
_cell_volume 1856.13(11)
_computing_cell_refinement 'HKL Scalepack (Otwinowski & Minor 1997)'
_computing_data_collection 'Collect (Bruker AXS BV 1997-2004)'
_computing_data_reduction 'Denzo & Scalepack (Otwinowski, Minor 1997)'
_computing_molecular_graphics 'ORTEX (P.McArdle 1995)'
_computing_publication_material 'SHELXL-97/2 (Sheldrick 1997)'
_computing_structure_refinement 'SHELXL-97/2 (Sheldrick 1997)'
_computing_structure_solution 'SHELXS-97 (Sheldrick 1990)'
_diffrn_ambient_temperature 150(2)
_diffrn_measured_fraction_theta_full 0.982
_diffrn_measured_fraction_theta_max 0.982
_diffrn_measurement_device_type '95mm CCD camera on \k-goniostat'
_diffrn_measurement_method CCD
_diffrn_radiation_monochromator 'horizonally mounted graphite crystal'
_diffrn_radiation_source 'fine-focus sealed tube'
_diffrn_radiation_type MoK\a
_diffrn_radiation_wavelength 0.71073
_diffrn_reflns_av_R_equivalents 0.0590
_diffrn_reflns_av_sigmaI/netI 0.0603
_diffrn_reflns_limit_h_max 14
_diffrn_reflns_limit_h_min -14
_diffrn_reflns_limit_k_max 15
_diffrn_reflns_limit_k_min -15
_diffrn_reflns_limit_l_max 17
_diffrn_reflns_limit_l_min -17
_diffrn_reflns_number 25602
_diffrn_reflns_theta_full 27.49
_diffrn_reflns_theta_max 27.49
_diffrn_reflns_theta_min 3.53
_exptl_absorpt_coefficient_mu 0.113
_exptl_absorpt_correction_T_max 0.896
_exptl_absorpt_correction_T_min 0.802
_exptl_absorpt_correction_type multi-scan
_exptl_absorpt_process_details
;
multi-scan from symmetry-related measurements 
 Sortav (Blessing 1995)
;
_exptl_crystal_colour colorless
_exptl_crystal_density_diffrn 1.122
_exptl_crystal_density_method 'not measured'
_exptl_crystal_description plate
_exptl_crystal_F_000 684
_exptl_crystal_size_max 0.20
_exptl_crystal_size_mid 0.20
_exptl_crystal_size_min 0.05
_refine_diff_density_max 1.156
_refine_diff_density_min -0.434
_refine_diff_density_rms 0.084
_refine_ls_extinction_method none
_refine_ls_goodness_of_fit_ref 1.054
_refine_ls_hydrogen_treatment mixed
_refine_ls_matrix_type full
_refine_ls_number_parameters 435
_refine_ls_number_reflns 8357
_refine_ls_number_restraints 17
_refine_ls_restrained_S_all 1.054
_refine_ls_R_factor_all 0.0989
_refine_ls_R_factor_gt 0.0612
_refine_ls_shift/su_max 0.000
_refine_ls_shift/su_mean 0.000
_refine_ls_structure_factor_coef Fsqd
_refine_ls_weighting_details 'calc w=1/[\s^2^(Fo^2^)+(0.0960P)^2^+0.6467P] where P=(Fo^2^+2Fc^2^)/3'
_refine_ls_weighting_scheme calc
_refine_ls_wR_factor_gt 0.1597
_refine_ls_wR_factor_ref 0.1843
_reflns_number_gt 5627
_reflns_number_total 8357
_reflns_threshold_expression >2sigma(I)
_cod_data_source_file c3sc51797g.txt
_cod_data_source_block h12msh30
_cod_depositor_comments
;
The following automatic conversions were performed:

'_symmetry_cell_setting' value 'Triclinic' changed to 'triclinic'
according to
/usr/data/users/saulius/automatic-downloads/retrospective/RSC/lib/dictionaries/cif_core.dic
dictionary named 'cif_core.dic' version 2.4.2 from 2011-04-26.

Automatic conversion script
Id: cif_fix_values 2281 2013-09-26 08:29:07Z andrius 
;
_cod_original_cell_volume 1856.13(10)
_cod_original_sg_symbol_H-M P-1
_cod_database_code 1514733

loop_
_symmetry_equiv_pos_as_xyz
'x, y, z'
'-x, -y, -z'

loop_
_atom_site_label
_atom_site_type_symbol
_atom_site_fract_x
_atom_site_fract_y
_atom_site_fract_z
_atom_site_U_iso_or_equiv
_atom_site_adp_type
_atom_site_occupancy
_atom_site_symmetry_multiplicity
_atom_site_calc_flag
_atom_site_refinement_flags
_atom_site_disorder_assembly
_atom_site_disorder_group
Si1 Si 0.30470(6) 0.93090(5) 0.38047(5) 0.03400(18) Uani 1 1 d D . .
Mg1 Mg 0.41197(6) 0.70611(6) 0.26366(5) 0.02766(19) Uani 1 1 d . . .
O1 O 0.51442(15) 0.78244(13) 0.16898(12) 0.0390(4) Uani 1 1 d . . .
O2 O 0.53100(13) 0.70595(12) 0.37546(12) 0.0342(4) Uani 1 1 d . C .
N1 N 0.35770(16) 0.55663(15) 0.20582(14) 0.0322(4) Uani 1 1 d D . .
N2 N 0.28071(15) 0.80576(14) 0.31439(13) 0.0275(4) Uani 1 1 d . . .
C1 C 0.15101(19) 1.01835(18) 0.53533(18) 0.0341(5) Uani 1 1 d . . .
H1C H 0.1125 1.0527 0.4849 0.041 Uiso 1 1 calc R . .
C2 C 0.1083(2) 1.0347(2) 0.63130(19) 0.0412(6) Uani 1 1 d . . .
H2 H 0.0423 1.0808 0.6461 0.049 Uiso 1 1 calc R . .
C3 C 0.1618(2) 0.9840(2) 0.70485(19) 0.0459(6) Uani 1 1 d . . .
H3 H 0.1316 0.9937 0.7702 0.055 Uiso 1 1 calc R . .
C4 C 0.2598(2) 0.9185(2) 0.68353(19) 0.0462(6) Uani 1 1 d . . .
H4 H 0.2971 0.8838 0.7344 0.055 Uiso 1 1 calc R . .
C5 C 0.3031(2) 0.9037(2) 0.58847(19) 0.0398(6) Uani 1 1 d . . .
H5 H 0.3709 0.8595 0.5751 0.048 Uiso 1 1 calc R . .
C6 C 0.24959(19) 0.95239(17) 0.51111(17) 0.0319(5) Uani 1 1 d . . .
C7 C 0.16248(18) 0.77099(16) 0.28595(15) 0.0257(4) Uani 1 1 d . . .
C8 C 0.11279(19) 0.79754(18) 0.19548(16) 0.0299(5) Uani 1 1 d . . .
C9 C 0.1812(2) 0.8674(2) 0.12904(17) 0.0369(5) Uani 1 1 d . . .
H9 H 0.2530 0.8981 0.1670 0.044 Uiso 1 1 calc R . .
C10 C 0.2241(3) 0.7951(3) 0.0374(2) 0.0624(8) Uani 1 1 d . . .
H1C0A H 0.1557 0.7649 -0.0024 0.094 Uiso 1 1 calc R . .
H1C0B H 0.2706 0.7342 0.0578 0.094 Uiso 1 1 calc R . .
H1C0C H 0.2735 0.8398 -0.0021 0.094 Uiso 1 1 calc R . .
C11 C 0.1109(3) 0.9651(3) 0.1012(3) 0.0644(9) Uani 1 1 d . . .
H1C1A H 0.0412 0.9378 0.0616 0.097 Uiso 1 1 calc R . .
H1C1B H 0.1608 1.0104 0.0627 0.097 Uiso 1 1 calc R . .
H1C1C H 0.0854 1.0101 0.1616 0.097 Uiso 1 1 calc R . .
C12 C 0.0016(2) 0.7556(2) 0.16541(17) 0.0363(5) Uani 1 1 d . . .
H1C2 H -0.0307 0.7726 0.1043 0.044 Uiso 1 1 calc R . .
C13 C -0.0636(2) 0.6899(2) 0.22169(18) 0.0371(5) Uani 1 1 d . . .
H1C3 H -0.1391 0.6612 0.1992 0.044 Uiso 1 1 calc R . .
C14 C -0.01756(19) 0.66639(18) 0.31082(17) 0.0330(5) Uani 1 1 d . . .
H1C4 H -0.0629 0.6223 0.3503 0.040 Uiso 1 1 calc R . .
C15 C 0.09428(18) 0.70585(17) 0.34464(15) 0.0274(4) Uani 1 1 d . . .
C16 C 0.13981(19) 0.67634(18) 0.44378(16) 0.0305(5) Uani 1 1 d . . .
H1C6 H 0.2179 0.7154 0.4577 0.037 Uiso 1 1 calc R . .
C17 C 0.0575(2) 0.7157(2) 0.52831(17) 0.0393(6) Uani 1 1 d . . .
H1C7A H 0.0468 0.7957 0.5306 0.059 Uiso 1 1 calc R . .
H1C7B H 0.0922 0.6991 0.5911 0.059 Uiso 1 1 calc R . .
H1C7C H -0.0195 0.6775 0.5176 0.059 Uiso 1 1 calc R . .
C18 C 0.1608(2) 0.5525(2) 0.44028(18) 0.0405(6) Uani 1 1 d . . .
H1C8A H 0.0872 0.5115 0.4209 0.061 Uiso 1 1 calc R . .
H1C8B H 0.1866 0.5357 0.5058 0.061 Uiso 1 1 calc R . .
H1C8C H 0.2223 0.5307 0.3919 0.061 Uiso 1 1 calc R . .
C19 C 0.36950(19) 0.44370(17) 0.20601(15) 0.0295(5) Uani 1 1 d . . .
C20 C 0.2683(2) 0.36988(19) 0.19815(16) 0.0340(5) Uani 1 1 d . . .
C21 C 0.1459(2) 0.4140(2) 0.18199(17) 0.0368(5) Uani 1 1 d . . .
H21 H 0.1400 0.4855 0.2259 0.044 Uiso 1 1 calc R . .
C22 C 0.1300(3) 0.4402(3) 0.0758(2) 0.0576(8) Uani 1 1 d . . .
H22A H 0.1950 0.4890 0.0594 0.086 Uiso 1 1 calc R . .
H22B H 0.0544 0.4772 0.0692 0.086 Uiso 1 1 calc R . .
H22C H 0.1305 0.3713 0.0305 0.086 Uiso 1 1 calc R . .
C23 C 0.0439(3) 0.3394(3) 0.2086(2) 0.0621(8) Uani 1 1 d . . .
H23A H 0.0415 0.2714 0.1623 0.093 Uiso 1 1 calc R . .
H23B H -0.0310 0.3782 0.2045 0.093 Uiso 1 1 calc R . .
H23C H 0.0558 0.3209 0.2762 0.093 Uiso 1 1 calc R . .
C24 C 0.2835(3) 0.2579(2) 0.2027(2) 0.0544(7) Uani 1 1 d . . .
H24 H 0.2157 0.2103 0.2003 0.065 Uiso 1 1 calc R . .
C25 C 0.3944(3) 0.2134(2) 0.2106(3) 0.0722(10) Uani 1 1 d . . .
H25 H 0.4032 0.1362 0.2131 0.087 Uiso 1 1 calc R . .
C26 C 0.4920(3) 0.2832(2) 0.2148(3) 0.0625(9) Uani 1 1 d . . .
H26 H 0.5684 0.2525 0.2187 0.075 Uiso 1 1 calc R . .
C27 C 0.4830(2) 0.39679(19) 0.21361(18) 0.0368(5) Uani 1 1 d . . .
C28 C 0.5960(2) 0.46598(19) 0.21502(17) 0.0356(5) Uani 1 1 d . . .
H28 H 0.5741 0.5456 0.2284 0.043 Uiso 1 1 calc R . .
C29 C 0.6556(3) 0.4495(2) 0.1146(2) 0.0559(7) Uani 1 1 d . . .
H29A H 0.6762 0.3715 0.0990 0.084 Uiso 1 1 calc R . .
H29B H 0.7277 0.4957 0.1166 0.084 Uiso 1 1 calc R . .
H29C H 0.6013 0.4705 0.0637 0.084 Uiso 1 1 calc R . .
C30 C 0.6841(3) 0.4417(3) 0.2956(2) 0.0568(7) Uani 1 1 d . . .
H30A H 0.6455 0.4515 0.3602 0.085 Uiso 1 1 calc R . .
H30B H 0.7523 0.4927 0.2965 0.085 Uiso 1 1 calc R . .
H30C H 0.7110 0.3653 0.2819 0.085 Uiso 1 1 calc R . .
C31 C 0.5851(3) 0.7277(3) 0.0903(2) 0.0667(10) Uani 1 1 d . . .
H31A H 0.5363 0.7050 0.0302 0.080 Uiso 1 1 calc R . .
H31B H 0.6240 0.6617 0.1112 0.080 Uiso 1 1 calc R . .
C32 C 0.6776(4) 0.8186(4) 0.0720(3) 0.0881(13) Uani 1 1 d . . .
H32A H 0.7425 0.8236 0.1219 0.106 Uiso 1 1 calc R . .
H32B H 0.7115 0.8045 0.0050 0.106 Uiso 1 1 calc R . .
C33 C 0.6085(3) 0.9161(3) 0.0818(2) 0.0597(8) Uani 1 1 d . . .
H33A H 0.5633 0.9226 0.0200 0.072 Uiso 1 1 calc R . .
H33B H 0.6596 0.9829 0.0974 0.072 Uiso 1 1 calc R . .
C34 C 0.5262(3) 0.9021(2) 0.1657(2) 0.0543(7) Uani 1 1 d . . .
H34A H 0.5596 0.9390 0.2289 0.065 Uiso 1 1 calc R . .
H34B H 0.4482 0.9342 0.1537 0.065 Uiso 1 1 calc R . .
C35 C 0.6449(2) 0.7640(2) 0.3936(2) 0.0476(6) Uani 1 1 d D . .
H35A H 0.6332 0.8450 0.4046 0.057 Uiso 1 1 calc R A 1
H35B H 0.6971 0.7475 0.3359 0.057 Uiso 1 1 calc R A 1
C38 C 0.5010(2) 0.6481(2) 0.46030(19) 0.0436(6) Uani 1 1 d D . .
H38A H 0.5076 0.5670 0.4438 0.052 Uiso 1 1 calc R B 1
H38B H 0.4197 0.6652 0.4829 0.052 Uiso 1 1 calc R B 1
H1CA H 0.254(2) 1.0201(18) 0.3337(17) 0.041(7) Uiso 1 1 d D . .
H1B H 0.4300(17) 0.947(2) 0.3862(18) 0.041(7) Uiso 1 1 d D . .
H1 H 0.2748(8) 0.572(2) 0.193(2) 0.051(8) Uiso 1 1 d D . .
C37 C 0.5928(7) 0.6927(9) 0.5392(7) 0.070(3) Uani 0.50 1 d PD C 1
H37A H 0.5620 0.7579 0.5810 0.084 Uiso 0.50 1 calc PR C 1
H37B H 0.6125 0.6352 0.5822 0.084 Uiso 0.50 1 calc PR C 1
C36A C 0.6609(7) 0.7627(6) 0.5057(5) 0.0443(17) Uani 0.50 1 d PD C 2
H36A H 0.7451 0.7727 0.5262 0.053 Uiso 0.50 1 calc PR C 2
H36B H 0.6134 0.8205 0.5436 0.053 Uiso 0.50 1 calc PR C 2
C36 C 0.6995(6) 0.7243(7) 0.4842(6) 0.054(2) Uani 0.50 1 d PD C 1
H36C H 0.7507 0.6599 0.4663 0.065 Uiso 0.50 1 calc PR C 1
H36D H 0.7465 0.7839 0.5232 0.065 Uiso 0.50 1 calc PR C 1
C37A C 0.6143(6) 0.6461(5) 0.5182(7) 0.0440(19) Uani 0.50 1 d PD C 2
H37C H 0.6678 0.5879 0.4888 0.053 Uiso 0.50 1 calc PR C 2
H37D H 0.6002 0.6368 0.5884 0.053 Uiso 0.50 1 calc PR C 2

loop_
_atom_site_aniso_label
_atom_site_aniso_U_11
_atom_site_aniso_U_22
_atom_site_aniso_U_33
_atom_site_aniso_U_23
_atom_site_aniso_U_13
_atom_site_aniso_U_12
Si1 0.0301(3) 0.0270(3) 0.0430(4) -0.0038(3) 0.0049(3) -0.0049(2)
Mg1 0.0219(4) 0.0246(4) 0.0358(4) 0.0008(3) 0.0019(3) -0.0006(3)
O1 0.0382(9) 0.0345(9) 0.0434(9) 0.0005(7) 0.0125(7) -0.0046(7)
O2 0.0264(8) 0.0316(8) 0.0443(9) 0.0046(7) -0.0046(7) -0.0056(6)
N1 0.0275(10) 0.0246(9) 0.0435(11) 0.0007(8) -0.0050(8) 0.0016(8)
N2 0.0217(9) 0.0244(9) 0.0355(9) -0.0002(7) 0.0010(7) -0.0011(7)
C1 0.0256(11) 0.0277(11) 0.0468(13) -0.0041(10) -0.0034(10) 0.0007(9)
C2 0.0286(12) 0.0367(13) 0.0547(15) -0.0096(11) 0.0034(11) 0.0040(10)
C3 0.0460(15) 0.0465(15) 0.0414(14) -0.0106(12) 0.0033(11) -0.0012(12)
C4 0.0509(16) 0.0428(14) 0.0432(14) -0.0017(11) -0.0093(12) 0.0069(12)
C5 0.0313(12) 0.0357(13) 0.0494(14) -0.0082(11) -0.0053(10) 0.0075(10)
C6 0.0243(11) 0.0248(11) 0.0442(12) -0.0055(9) -0.0020(9) -0.0015(8)
C7 0.0216(10) 0.0224(10) 0.0318(10) -0.0021(8) 0.0018(8) 0.0020(8)
C8 0.0296(11) 0.0277(11) 0.0318(11) -0.0003(9) 0.0026(9) 0.0020(9)
C9 0.0366(13) 0.0392(13) 0.0355(12) 0.0069(10) 0.0032(10) 0.0007(10)
C10 0.075(2) 0.066(2) 0.0458(16) 0.0035(14) 0.0218(15) -0.0053(16)
C11 0.0589(19) 0.0550(18) 0.086(2) 0.0364(17) 0.0095(17) 0.0036(15)
C12 0.0347(12) 0.0386(13) 0.0346(12) 0.0004(10) -0.0059(10) 0.0030(10)
C13 0.0262(11) 0.0380(13) 0.0462(13) 0.0024(11) -0.0060(10) -0.0042(10)
C14 0.0253(11) 0.0317(12) 0.0418(12) 0.0044(10) 0.0007(9) -0.0047(9)
C15 0.0234(10) 0.0242(10) 0.0338(11) 0.0005(9) 0.0009(8) 0.0017(8)
C16 0.0258(11) 0.0308(11) 0.0347(11) 0.0032(9) -0.0002(9) -0.0022(9)
C17 0.0379(13) 0.0410(13) 0.0381(13) 0.0014(10) 0.0033(10) -0.0032(11)
C18 0.0496(15) 0.0342(13) 0.0383(13) 0.0068(10) -0.0028(11) 0.0029(11)
C19 0.0311(11) 0.0269(11) 0.0294(11) -0.0012(9) 0.0018(9) -0.0001(9)
C20 0.0332(12) 0.0330(12) 0.0346(11) -0.0001(9) 0.0033(9) -0.0061(10)
C21 0.0312(12) 0.0422(13) 0.0345(12) -0.0048(10) 0.0010(9) -0.0068(10)
C22 0.0503(17) 0.076(2) 0.0458(15) 0.0049(14) -0.0128(13) -0.0078(15)
C23 0.0387(16) 0.074(2) 0.072(2) 0.0043(16) 0.0073(14) -0.0152(14)
C24 0.0497(17) 0.0329(13) 0.080(2) 0.0051(13) 0.0026(15) -0.0106(12)
C25 0.063(2) 0.0264(14) 0.128(3) 0.0153(16) -0.004(2) 0.0007(13)
C26 0.0457(17) 0.0314(14) 0.111(3) 0.0095(15) -0.0033(17) 0.0088(12)
C27 0.0322(12) 0.0310(12) 0.0465(13) 0.0013(10) 0.0005(10) 0.0026(10)
C28 0.0292(12) 0.0320(12) 0.0442(13) -0.0027(10) 0.0031(10) 0.0047(9)
C29 0.0637(19) 0.0492(16) 0.0518(16) -0.0071(13) 0.0159(14) -0.0075(14)
C30 0.0460(16) 0.0608(18) 0.0634(18) 0.0082(15) -0.0117(14) -0.0013(14)
C31 0.097(3) 0.0491(17) 0.0557(17) 0.0075(14) 0.0383(18) 0.0144(17)
C32 0.084(3) 0.104(3) 0.084(3) 0.039(2) 0.039(2) 0.015(2)
C33 0.066(2) 0.0556(18) 0.0586(18) 0.0093(14) 0.0165(15) -0.0110(15)
C34 0.0581(18) 0.0371(14) 0.0672(18) 0.0032(13) 0.0234(15) -0.0113(13)
C35 0.0316(13) 0.0503(16) 0.0610(16) 0.0100(13) -0.0101(12) -0.0149(11)
C38 0.0335(13) 0.0460(15) 0.0542(15) 0.0179(12) -0.0009(11) -0.0006(11)
C37 0.037(4) 0.121(9) 0.057(5) 0.027(6) -0.004(3) 0.016(6)
C36A 0.032(4) 0.043(4) 0.056(4) 0.004(3) -0.019(3) -0.008(3)
C36 0.036(4) 0.054(5) 0.072(5) 0.013(4) -0.019(3) -0.008(3)
C37A 0.039(4) 0.030(3) 0.065(5) 0.015(3) -0.018(3) 0.004(3)

loop_
_atom_type_symbol
_atom_type_description
_atom_type_scat_dispersion_real
_atom_type_scat_dispersion_imag
_atom_type_scat_source
C C 0.0033 0.0016 'International Tables Vol C Tables 4.2.6.8 and 6.1.1.4'
H H 0.0000 0.0000 'International Tables Vol C Tables 4.2.6.8 and 6.1.1.4'
N N 0.0061 0.0033 'International Tables Vol C Tables 4.2.6.8 and 6.1.1.4'
O O 0.0106 0.0060 'International Tables Vol C Tables 4.2.6.8 and 6.1.1.4'
Mg Mg 0.0486 0.0363 'International Tables Vol C Tables 4.2.6.8 and 6.1.1.4'
Si Si 0.0817 0.0704 'International Tables Vol C Tables 4.2.6.8 and 6.1.1.4'

loop_
_geom_angle_atom_site_label_1
_geom_angle_atom_site_label_2
_geom_angle_atom_site_label_3
_geom_angle
N2 Si1 C6 118.09(9)
N2 Si1 Mg1 31.06(6)
C6 Si1 Mg1 127.66(7)
N2 Si1 H1CA 112.7(10)
C6 Si1 H1CA 104.5(10)
Mg1 Si1 H1CA 125.0(10)
N2 Si1 H1B 106.0(10)
C6 Si1 H1B 106.6(10)
Mg1 Si1 H1B 75.0(10)
H1CA Si1 H1B 108.6(14)
N1 Mg1 N2 114.07(8)
N1 Mg1 O2 114.05(7)
N2 Mg1 O2 106.86(7)
N1 Mg1 O1 112.31(8)
N2 Mg1 O1 110.04(8)
O2 Mg1 O1 98.30(7)
N1 Mg1 Si1 139.45(6)
N2 Mg1 Si1 25.76(5)
O2 Mg1 Si1 88.01(5)
O1 Mg1 Si1 96.39(5)
N1 Mg1 H1 24.2(4)
N2 Mg1 H1 91.2(4)
O2 Mg1 H1 132.2(6)
O1 Mg1 H1 116.9(7)
Si1 Mg1 H1 116.9(4)
C31 O1 C34 107.92(19)
C31 O1 Mg1 125.84(15)
C34 O1 Mg1 126.21(14)
C38 O2 C35 109.70(17)
C38 O2 Mg1 119.07(13)
C35 O2 Mg1 130.98(14)
C19 N1 Mg1 146.39(16)
C19 N1 H1 108.6(16)
Mg1 N1 H1 99.6(16)
C7 N2 Si1 119.49(13)
C7 N2 Mg1 117.15(13)
Si1 N2 Mg1 123.18(10)
C2 C1 C6 121.6(2)
C2 C1 H1C 119.2
C6 C1 H1C 119.2
C3 C2 C1 119.9(2)
C3 C2 H2 120.0
C1 C2 H2 120.0
C2 C3 C4 119.9(2)
C2 C3 H3 120.0
C4 C3 H3 120.0
C5 C4 C3 120.0(2)
C5 C4 H4 120.0
C3 C4 H4 120.0
C4 C5 C6 121.7(2)
C4 C5 H5 119.2
C6 C5 H5 119.2
C1 C6 C5 116.8(2)
C1 C6 Si1 120.71(18)
C5 C6 Si1 122.51(17)
C15 C7 C8 118.54(19)
C15 C7 N2 121.08(18)
C8 C7 N2 120.33(18)
C12 C8 C7 119.4(2)
C12 C8 C9 119.3(2)
C7 C8 C9 121.22(19)
C8 C9 C11 112.7(2)
C8 C9 C10 110.3(2)
C11 C9 C10 111.5(2)
C8 C9 H9 107.3
C11 C9 H9 107.3
C10 C9 H9 107.3
C9 C10 H1C0A 109.5
C9 C10 H1C0B 109.5
H1C0A C10 H1C0B 109.5
C9 C10 H1C0C 109.5
H1C0A C10 H1C0C 109.5
H1C0B C10 H1C0C 109.5
C9 C11 H1C1A 109.5
C9 C11 H1C1B 109.5
H1C1A C11 H1C1B 109.5
C9 C11 H1C1C 109.5
H1C1A C11 H1C1C 109.5
H1C1B C11 H1C1C 109.5
C13 C12 C8 121.9(2)
C13 C12 H1C2 119.1
C8 C12 H1C2 119.1
C14 C13 C12 119.1(2)
C14 C13 H1C3 120.5
C12 C13 H1C3 120.5
C13 C14 C15 121.6(2)
C13 C14 H1C4 119.2
C15 C14 H1C4 119.2
C14 C15 C7 119.5(2)
C14 C15 C16 118.76(19)
C7 C15 C16 121.77(18)
C15 C16 C17 112.04(18)
C15 C16 C18 111.41(18)
C17 C16 C18 110.63(19)
C15 C16 H1C6 107.5
C17 C16 H1C6 107.5
C18 C16 H1C6 107.5
C16 C17 H1C7A 109.5
C16 C17 H1C7B 109.5
H1C7A C17 H1C7B 109.5
C16 C17 H1C7C 109.5
H1C7A C17 H1C7C 109.5
H1C7B C17 H1C7C 109.5
C16 C18 H1C8A 109.5
C16 C18 H1C8B 109.5
H1C8A C18 H1C8B 109.5
C16 C18 H1C8C 109.5
H1C8A C18 H1C8C 109.5
H1C8B C18 H1C8C 109.5
N1 C19 C27 120.7(2)
N1 C19 C20 121.6(2)
C27 C19 C20 117.7(2)
C24 C20 C19 119.8(2)
C24 C20 C21 120.1(2)
C19 C20 C21 120.1(2)
C20 C21 C22 110.9(2)
C20 C21 C23 114.8(2)
C22 C21 C23 109.8(2)
C20 C21 H21 107.0
C22 C21 H21 107.0
C23 C21 H21 107.0
C21 C22 H22A 109.5
C21 C22 H22B 109.5
H22A C22 H22B 109.5
C21 C22 H22C 109.5
H22A C22 H22C 109.5
H22B C22 H22C 109.5
C21 C23 H23A 109.5
C21 C23 H23B 109.5
H23A C23 H23B 109.5
C21 C23 H23C 109.5
H23A C23 H23C 109.5
H23B C23 H23C 109.5
C25 C24 C20 121.9(3)
C25 C24 H24 119.1
C20 C24 H24 119.1
C26 C25 C24 118.6(3)
C26 C25 H25 120.7
C24 C25 H25 120.7
C25 C26 C27 122.6(3)
C25 C26 H26 118.7
C27 C26 H26 118.7
C26 C27 C19 119.4(2)
C26 C27 C28 118.5(2)
C19 C27 C28 122.0(2)
C27 C28 C29 110.6(2)
C27 C28 C30 113.1(2)
C29 C28 C30 109.5(2)
C27 C28 H28 107.8
C29 C28 H28 107.8
C30 C28 H28 107.8
C28 C29 H29A 109.5
C28 C29 H29B 109.5
H29A C29 H29B 109.5
C28 C29 H29C 109.5
H29A C29 H29C 109.5
H29B C29 H29C 109.5
C28 C30 H30A 109.5
C28 C30 H30B 109.5
H30A C30 H30B 109.5
C28 C30 H30C 109.5
H30A C30 H30C 109.5
H30B C30 H30C 109.5
O1 C31 C32 102.7(3)
O1 C31 H31A 111.2
C32 C31 H31A 111.2
O1 C31 H31B 111.2
C32 C31 H31B 111.2
H31A C31 H31B 109.1
C33 C32 C31 102.3(3)
C33 C32 H32A 111.3
C31 C32 H32A 111.3
C33 C32 H32B 111.3
C31 C32 H32B 111.3
H32A C32 H32B 109.2
C32 C33 C34 104.8(3)
C32 C33 H33A 110.8
C34 C33 H33A 110.8
C32 C33 H33B 110.8
C34 C33 H33B 110.8
H33A C33 H33B 108.9
O1 C34 C33 105.7(2)
O1 C34 H34A 110.6
C33 C34 H34A 110.6
O1 C34 H34B 110.6
C33 C34 H34B 110.6
H34A C34 H34B 108.7
O2 C35 C36 107.2(3)
O2 C35 C36A 101.5(3)
C36 C35 C36A 26.1(3)
O2 C35 H35A 110.3
C36 C35 H35A 110.3
C36A C35 H35A 89.5
O2 C35 H35B 110.3
C36 C35 H35B 110.3
C36A C35 H35B 134.1
H35A C35 H35B 108.5
O2 C38 C37A 104.9(4)
O2 C38 C37 103.7(4)
C37A C38 C37 25.0(4)
O2 C38 H38A 111.0
C37A C38 H38A 87.9
C37 C38 H38A 111.0
O2 C38 H38B 111.0
C37A C38 H38B 130.3
C37 C38 H38B 111.0
H38A C38 H38B 109.0
C36 C37 C38 106.0(6)
C36 C37 H37A 110.5
C38 C37 H37A 110.5
C36 C37 H37B 110.5
C38 C37 H37B 110.5
H37A C37 H37B 108.7
C37A C36A C35 101.1(5)
C37A C36A H36A 111.6
C35 C36A H36A 111.6
C37A C36A H36B 111.6
C35 C36A H36B 111.6
H36A C36A H36B 109.4
C37 C36 C35 102.0(5)
C37 C36 H36C 111.4
C35 C36 H36C 111.4
C37 C36 H36D 111.4
C35 C36 H36D 111.4
H36C C36 H36D 109.2
C38 C37A C36A 98.6(5)
C38 C37A H37C 112.1
C36A C37A H37C 112.1
C38 C37A H37D 112.1
C36A C37A H37D 112.1
H37C C37A H37D 109.7

loop_
_geom_bond_atom_site_label_1
_geom_bond_atom_site_label_2
_geom_bond_distance
Si1 N2 1.6908(18)
Si1 C6 1.880(2)
Si1 Mg1 3.2563(9)
Si1 H1CA 1.444(19)
Si1 H1B 1.43(2)
Mg1 N1 1.9795(19)
Mg1 N2 2.0073(18)
Mg1 O2 2.0194(16)
Mg1 O1 2.0341(17)
Mg1 H1 2.35(2)
O1 C31 1.448(3)
O1 C34 1.465(3)
O2 C38 1.461(3)
O2 C35 1.461(3)
N1 C19 1.383(3)
N1 H1 0.976(5)
N2 C7 1.429(3)
C1 C2 1.390(3)
C1 C6 1.403(3)
C1 H1C 0.9500
C2 C3 1.375(4)
C2 H2 0.9500
C3 C4 1.388(4)
C3 H3 0.9500
C4 C5 1.380(4)
C4 H4 0.9500
C5 C6 1.403(3)
C5 H5 0.9500
C7 C15 1.414(3)
C7 C8 1.421(3)
C8 C12 1.387(3)
C8 C9 1.520(3)
C9 C11 1.523(4)
C9 C10 1.527(4)
C9 H9 1.0000
C10 H1C0A 0.9800
C10 H1C0B 0.9800
C10 H1C0C 0.9800
C11 H1C1A 0.9800
C11 H1C1B 0.9800
C11 H1C1C 0.9800
C12 C13 1.380(3)
C12 H1C2 0.9500
C13 C14 1.377(3)
C13 H1C3 0.9500
C14 C15 1.397(3)
C14 H1C4 0.9500
C15 C16 1.522(3)
C16 C17 1.524(3)
C16 C18 1.525(3)
C16 H1C6 1.0000
C17 H1C7A 0.9800
C17 H1C7B 0.9800
C17 H1C7C 0.9800
C18 H1C8A 0.9800
C18 H1C8B 0.9800
C18 H1C8C 0.9800
C19 C27 1.420(3)
C19 C20 1.437(3)
C20 C24 1.385(3)
C20 C21 1.514(3)
C21 C22 1.525(4)
C21 C23 1.527(4)
C21 H21 1.0000
C22 H22A 0.9800
C22 H22B 0.9800
C22 H22C 0.9800
C23 H23A 0.9800
C23 H23B 0.9800
C23 H23C 0.9800
C24 C25 1.382(4)
C24 H24 0.9500
C25 C26 1.376(4)
C25 H25 0.9500
C26 C27 1.390(3)
C26 H26 0.9500
C27 C28 1.515(3)
C28 C29 1.523(3)
C28 C30 1.531(4)
C28 H28 1.0000
C29 H29A 0.9800
C29 H29B 0.9800
C29 H29C 0.9800
C30 H30A 0.9800
C30 H30B 0.9800
C30 H30C 0.9800
C31 C32 1.552(5)
C31 H31A 0.9900
C31 H31B 0.9900
C32 C33 1.425(5)
C32 H32A 0.9900
C32 H32B 0.9900
C33 C34 1.503(4)
C33 H33A 0.9900
C33 H33B 0.9900
C34 H34A 0.9900
C34 H34B 0.9900
C35 C36 1.506(7)
C35 C36A 1.536(7)
C35 H35A 0.9900
C35 H35B 0.9900
C38 C37A 1.496(7)
C38 C37 1.530(9)
C38 H38A 0.9900
C38 H38B 0.9900
C37 C36 1.495(10)
C37 H37A 0.9900
C37 H37B 0.9900
C36A C37A 1.534(8)
C36A H36A 0.9900
C36A H36B 0.9900
C36 H36C 0.9900
C36 H36D 0.9900
C37A H37C 0.9900
C37A H37D 0.9900

loop_
_geom_torsion_atom_site_label_1
_geom_torsion_atom_site_label_2
_geom_torsion_atom_site_label_3
_geom_torsion_atom_site_label_4
_geom_torsion
N2 Si1 Mg1 N1 -11.81(15)
C6 Si1 Mg1 N1 70.80(13)
C6 Si1 Mg1 N2 82.61(15)
N2 Si1 Mg1 O2 -137.73(13)
C6 Si1 Mg1 O2 -55.12(10)
N2 Si1 Mg1 O1 124.14(13)
C6 Si1 Mg1 O1 -153.25(10)
N1 Mg1 O1 C31 -26.2(2)
N2 Mg1 O1 C31 -154.4(2)
O2 Mg1 O1 C31 94.2(2)
Si1 Mg1 O1 C31 -176.9(2)
N1 Mg1 O1 C34 151.3(2)
N2 Mg1 O1 C34 23.0(2)
O2 Mg1 O1 C34 -88.4(2)
Si1 Mg1 O1 C34 0.5(2)
N1 Mg1 O2 C38 -55.07(18)
N2 Mg1 O2 C38 71.94(17)
O1 Mg1 O2 C38 -174.10(16)
Si1 Mg1 O2 C38 89.73(16)
N1 Mg1 O2 C35 131.3(2)
N2 Mg1 O2 C35 -101.7(2)
O1 Mg1 O2 C35 12.3(2)
Si1 Mg1 O2 C35 -83.9(2)
N2 Mg1 N1 C19 -127.0(3)
O2 Mg1 N1 C19 -3.9(3)
O1 Mg1 N1 C19 106.9(3)
Si1 Mg1 N1 C19 -121.5(3)
C6 Si1 N2 C7 67.78(18)
Mg1 Si1 N2 C7 -175.1(2)
C6 Si1 N2 Mg1 -117.14(12)
N1 Mg1 N2 C7 -13.19(18)
O2 Mg1 N2 C7 -140.19(14)
O1 Mg1 N2 C7 114.08(15)
Si1 Mg1 N2 C7 175.2(2)
N1 Mg1 N2 Si1 171.62(11)
O2 Mg1 N2 Si1 44.62(13)
O1 Mg1 N2 Si1 -61.11(13)
C6 C1 C2 C3 -1.1(4)
C1 C2 C3 C4 1.4(4)
C2 C3 C4 C5 -0.4(4)
C3 C4 C5 C6 -0.8(4)
C2 C1 C6 C5 0.0(3)
C2 C1 C6 Si1 179.53(18)
C4 C5 C6 C1 1.0(3)
C4 C5 C6 Si1 -178.54(19)
N2 Si1 C6 C1 -107.36(18)
Mg1 Si1 C6 C1 -142.81(15)
N2 Si1 C6 C5 72.2(2)
Mg1 Si1 C6 C5 36.7(2)
Si1 N2 C7 C15 -93.9(2)
Mg1 N2 C7 C15 90.7(2)
Si1 N2 C7 C8 88.8(2)
Mg1 N2 C7 C8 -86.6(2)
C15 C7 C8 C12 -2.5(3)
N2 C7 C8 C12 174.88(19)
C15 C7 C8 C9 179.88(19)
N2 C7 C8 C9 -2.7(3)
C12 C8 C9 C11 54.4(3)
C7 C8 C9 C11 -128.0(3)
C12 C8 C9 C10 -71.0(3)
C7 C8 C9 C10 106.6(3)
C7 C8 C12 C13 1.0(3)
C9 C8 C12 C13 178.7(2)
C8 C12 C13 C14 0.8(4)
C12 C13 C14 C15 -1.2(3)
C13 C14 C15 C7 -0.4(3)
C13 C14 C15 C16 -179.8(2)
C8 C7 C15 C14 2.2(3)
N2 C7 C15 C14 -175.19(19)
C8 C7 C15 C16 -178.38(18)
N2 C7 C15 C16 4.2(3)
C14 C15 C16 C17 -58.5(3)
C7 C15 C16 C17 122.1(2)
C14 C15 C16 C18 66.0(3)
C7 C15 C16 C18 -113.4(2)
Mg1 N1 C19 C27 -40.9(4)
Mg1 N1 C19 C20 139.3(2)
N1 C19 C20 C24 -177.4(2)
C27 C19 C20 C24 2.9(3)
N1 C19 C20 C21 4.4(3)
C27 C19 C20 C21 -175.3(2)
C24 C20 C21 C22 -104.0(3)
C19 C20 C21 C22 74.2(3)
C24 C20 C21 C23 21.2(3)
C19 C20 C21 C23 -160.6(2)
C19 C20 C24 C25 -2.7(4)
C21 C20 C24 C25 175.5(3)
C20 C24 C25 C26 0.5(6)
C24 C25 C26 C27 1.5(6)
C25 C26 C27 C19 -1.1(5)
C25 C26 C27 C28 -177.9(3)
N1 C19 C27 C26 179.2(2)
C20 C19 C27 C26 -1.0(4)
N1 C19 C27 C28 -4.1(3)
C20 C19 C27 C28 175.6(2)
C26 C27 C28 C29 74.2(3)
C19 C27 C28 C29 -102.5(3)
C26 C27 C28 C30 -49.0(3)
C19 C27 C28 C30 134.2(2)
C34 O1 C31 C32 23.6(3)
Mg1 O1 C31 C32 -158.6(2)
O1 C31 C32 C33 -39.0(4)
C31 C32 C33 C34 38.7(4)
C31 O1 C34 C33 -0.6(3)
Mg1 O1 C34 C33 -178.40(19)
C32 C33 C34 O1 -25.0(4)
C38 O2 C35 C36 10.8(4)
Mg1 O2 C35 C36 -175.1(4)
C38 O2 C35 C36A -15.5(4)
Mg1 O2 C35 C36A 158.6(3)
C35 O2 C38 C37A -15.4(4)
Mg1 O2 C38 C37A 169.7(3)
C35 O2 C38 C37 10.4(4)
Mg1 O2 C38 C37 -164.5(4)
O2 C38 C37 C36 -28.0(7)
C37A C38 C37 C36 68.1(13)
O2 C35 C36A C37A 39.6(5)
C36 C35 C36A C37A -66.2(11)
C38 C37 C36 C35 34.0(8)
O2 C35 C36 C37 -27.6(7)
C36A C35 C36 C37 53.3(10)
O2 C38 C37A C36A 39.2(6)
C37 C38 C37A C36A -51.2(12)
C35 C36A C37A C38 -48.4(6)
